data_2226486
loop_
_publ_author_name
'Yu, Shu-Lan'

_publ_section_title
;
 2-Methylpropan-2-aminium 4-hydroxybenzoate
;
_journal_coeditor_code HB5493
_journal_issue 7
_journal_name_full 'Acta Crystallographica Section E'
_journal_page_first o1706
_journal_paper_doi 10.1107/S1600536810022592
_journal_volume 66
_journal_year 2010
_chemical_formula_iupac 'C4 H12 N +, C7 H5 O3 -'
_chemical_formula_moiety 'C4 H12 N +, C7 H5 O3 -'
_chemical_formula_sum 'C11 H17 N O3'
_chemical_formula_weight 211.26
_chemical_name_systematic
;
2-Methylpropan-2-aminium 4-hydroxybenzoate
;
_space_group_IT_number 14
_symmetry_cell_setting monoclinic
_symmetry_space_group_name_Hall '-P 2ybc'
_symmetry_space_group_name_H-M 'P 1 21/c 1'
_atom_sites_solution_hydrogens geom
_atom_sites_solution_primary direct
_atom_sites_solution_secondary difmap
_audit_creation_method SHELXL-97
_cell_angle_alpha 90.00
_cell_angle_beta 99.58(3)
_cell_angle_gamma 90.00
_cell_formula_units_Z 4
_cell_length_a 6.8300(14)
_cell_length_b 9.2790(19)
_cell_length_c 19.831(4)
_cell_measurement_reflns_used 1804
_cell_measurement_temperature 293(2)
_cell_measurement_theta_max 26.96
_cell_measurement_theta_min 2.08
_cell_volume 1239.3(5)
_computing_cell_refinement 'SAINT (Bruker, 2003)'
_computing_data_collection 'SMART (Bruker, 2003)'
_computing_data_reduction 'SAINT (Bruker, 2003)'
_computing_molecular_graphics 'SHELXTL (Sheldrick, 2008)'
_computing_publication_material 'SHELXTL (Sheldrick, 2008)'
_computing_structure_refinement 'SHELXL97 (Sheldrick, 2008)'
_computing_structure_solution 'SHELXS97 (Sheldrick, 2008)'
_diffrn_ambient_temperature 293(2)
_diffrn_measured_fraction_theta_full 0.993
_diffrn_measured_fraction_theta_max 0.993
_diffrn_measurement_device_type 'Bruker SMART CCD'
_diffrn_measurement_method 'phi and omega scans'
_diffrn_radiation_monochromator graphite
_diffrn_radiation_source 'fine-focus sealed tube'
_diffrn_radiation_type MoK\a
_diffrn_radiation_wavelength 0.71073
_diffrn_reflns_av_R_equivalents 0.0391
_diffrn_reflns_av_sigmaI/netI 0.0307
_diffrn_reflns_limit_h_max 8
_diffrn_reflns_limit_h_min 0
_diffrn_reflns_limit_k_max 11
_diffrn_reflns_limit_k_min 0
_diffrn_reflns_limit_l_max 23
_diffrn_reflns_limit_l_min -23
_diffrn_reflns_number 2899
_diffrn_reflns_theta_full 26.96
_diffrn_reflns_theta_max 26.96
_diffrn_reflns_theta_min 2.08
_exptl_absorpt_coefficient_mu 0.082
_exptl_absorpt_correction_type none
_exptl_crystal_colour colorless
_exptl_crystal_density_diffrn 1.132
_exptl_crystal_density_method 'not measured'
_exptl_crystal_description bar
_exptl_crystal_F_000 456
_exptl_crystal_size_max 0.10
_exptl_crystal_size_mid 0.09
_exptl_crystal_size_min 0.08
_refine_diff_density_max 0.216
_refine_diff_density_min -0.294
_refine_ls_extinction_coef 0.59(3)
_refine_ls_extinction_expression Fc^*^=kFc[1+0.001xFc^2^\l^3^/sin(2\q)]^-1/4^
_refine_ls_extinction_method 'SHELXL97 (Sheldrick, 2008)'
_refine_ls_goodness_of_fit_ref 1.043
_refine_ls_hydrogen_treatment mixed
_refine_ls_matrix_type full
_refine_ls_number_parameters 149
_refine_ls_number_reflns 2677
_refine_ls_number_restraints 0
_refine_ls_restrained_S_all 1.043
_refine_ls_R_factor_all 0.0878
_refine_ls_R_factor_gt 0.0565
_refine_ls_shift/su_max 0.000
_refine_ls_shift/su_mean 0.000
_refine_ls_structure_factor_coef Fsqd
_refine_ls_weighting_details 'calc w=1/[\s^2^(Fo^2^)+(0.0928P)^2^+0.1735P] where P=(Fo^2^+2Fc^2^)/3'
_refine_ls_weighting_scheme calc
_refine_ls_wR_factor_gt 0.1443
_refine_ls_wR_factor_ref 0.1679
_reflns_number_gt 1804
_reflns_number_total 2677
_reflns_threshold_expression I>2\s(I)
_cod_data_source_file hb5493.cif
_cod_data_source_block I
_cod_original_cell_volume 1239.3(4)
_cod_original_sg_symbol_H-M 'P 21/c'
_cod_database_code 2226486
_cod_database_fobs_code 2226486

loop_
_symmetry_equiv_pos_as_xyz
'x, y, z'
'-x, y+1/2, -z+1/2'
'-x, -y, -z'
'x, -y-1/2, z-1/2'

loop_
_atom_site_type_symbol
_atom_site_label
_atom_site_fract_x
_atom_site_fract_y
_atom_site_fract_z
_atom_site_U_iso_or_equiv
_atom_site_adp_type
_atom_site_calc_flag
_atom_site_refinement_flags
_atom_site_occupancy
_atom_site_disorder_assembly
_atom_site_disorder_group
C C1 0.1770(3) 0.81042(19) 0.40216(9) 0.0475(4) Uani d . 1 . .
C C2 0.2054(2) 0.70697(18) 0.34696(8) 0.0435(4) Uani d . 1 . .
C C3 0.3911(3) 0.6882(2) 0.32850(10) 0.0618(6) Uani d . 1 . .
H H3A 0.4999 0.7372 0.3523 0.074 Uiso calc R 1 . .
C C4 0.4170(3) 0.5976(3) 0.27512(12) 0.0728(7) Uani d . 1 . .
H H4A 0.5423 0.5872 0.2632 0.087 Uiso calc R 1 . .
C C5 0.2577(3) 0.5225(2) 0.23940(10) 0.0571(5) Uani d . 1 . .
C C6 0.0722(3) 0.5367(2) 0.25849(10) 0.0558(5) Uani d . 1 . .
H H6A -0.0351 0.4843 0.2359 0.067 Uiso calc R 1 . .
C C7 0.0470(2) 0.6290(2) 0.31113(9) 0.0513(5) Uani d . 1 . .
H H7A -0.0785 0.6393 0.3229 0.062 Uiso calc R 1 . .
O O1 0.00062(19) 0.84869(15) 0.40644(6) 0.0606(4) Uani d . 1 . .
O O2 0.3246(2) 0.85859(16) 0.44198(7) 0.0667(5) Uani d . 1 . .
O O3 0.2922(2) 0.4377(2) 0.18682(9) 0.0863(6) Uani d . 1 . .
H H3B 0.1865 0.4187 0.1622 0.129 Uiso calc R 1 . .
C C8 0.7450(4) 0.6075(3) 0.50722(16) 0.0949(9) Uani d . 1 . .
H H8A 0.6109 0.6040 0.4832 0.142 Uiso calc R 1 . .
H H8B 0.7693 0.5259 0.5372 0.142 Uiso calc R 1 . .
H H8C 0.8352 0.6053 0.4749 0.142 Uiso calc R 1 . .
C C9 0.6313(5) 0.7601(4) 0.59955(17) 0.1178(12) Uani d . 1 . .
H H9A 0.6486 0.8522 0.6218 0.177 Uiso calc R 1 . .
H H9B 0.6563 0.6850 0.6331 0.177 Uiso calc R 1 . .
H H9C 0.4977 0.7520 0.5754 0.177 Uiso calc R 1 . .
C C10 0.9911(4) 0.7600(3) 0.58411(13) 0.0806(7) Uani d . 1 . .
H H10A 1.0103 0.8519 0.6065 0.121 Uiso calc R 1 . .
H H10B 1.0772 0.7522 0.5507 0.121 Uiso calc R 1 . .
H H10C 1.0213 0.6845 0.6173 0.121 Uiso calc R 1 . .
C C11 0.7764(3) 0.7461(2) 0.54907(11) 0.0632(6) Uani d . 1 . .
N N1 0.7346(2) 0.86993(18) 0.49897(8) 0.0483(4) Uani d . 1 . .
H H1 0.734(3) 0.958(2) 0.5202(10) 0.058 Uiso d . 1 . .
H H2 0.815(3) 0.869(2) 0.4690(12) 0.058 Uiso d . 1 . .
H H3 0.608(3) 0.859(2) 0.4718(10) 0.058 Uiso d . 1 . .

loop_
_atom_site_aniso_label
_atom_site_aniso_U_11
_atom_site_aniso_U_22
_atom_site_aniso_U_33
_atom_site_aniso_U_12
_atom_site_aniso_U_13
_atom_site_aniso_U_23
C1 0.0461(10) 0.0530(10) 0.0442(8) 0.0012(8) 0.0095(7) 0.0012(7)
C2 0.0394(9) 0.0475(9) 0.0439(8) -0.0014(7) 0.0077(7) 0.0004(7)
C3 0.0401(10) 0.0804(13) 0.0662(11) -0.0155(9) 0.0120(8) -0.0224(10)
C4 0.0406(10) 0.1022(17) 0.0781(14) -0.0061(10) 0.0176(9) -0.0322(12)
C5 0.0449(10) 0.0678(12) 0.0576(10) 0.0055(8) 0.0055(8) -0.0158(9)
C6 0.0394(9) 0.0673(12) 0.0583(10) -0.0050(8) 0.0008(7) -0.0132(9)
C7 0.0356(8) 0.0661(11) 0.0523(9) -0.0023(8) 0.0070(7) -0.0036(8)
O1 0.0513(8) 0.0813(10) 0.0505(7) 0.0161(7) 0.0122(6) -0.0023(6)
O2 0.0521(8) 0.0788(10) 0.0674(9) -0.0015(7) 0.0051(6) -0.0267(7)
O3 0.0537(8) 0.1141(13) 0.0890(11) 0.0104(8) 0.0058(7) -0.0525(10)
C8 0.0918(18) 0.0576(14) 0.127(2) -0.0112(12) -0.0065(16) 0.0126(14)
C9 0.098(2) 0.161(3) 0.107(2) 0.013(2) 0.0542(18) 0.056(2)
C10 0.0671(14) 0.0876(16) 0.0802(15) 0.0001(12) -0.0078(12) 0.0154(13)
C11 0.0545(11) 0.0673(12) 0.0678(12) -0.0024(10) 0.0105(9) 0.0151(10)
N1 0.0421(8) 0.0528(9) 0.0510(8) -0.0009(7) 0.0108(7) -0.0036(7)

loop_
_atom_type_symbol
_atom_type_description
_atom_type_scat_dispersion_real
_atom_type_scat_dispersion_imag
_atom_type_scat_source
C C 0.0033 0.0016 'International Tables Vol C Tables 4.2.6.8 and 6.1.1.4'
H H 0.0000 0.0000 'International Tables Vol C Tables 4.2.6.8 and 6.1.1.4'
N N 0.0061 0.0033 'International Tables Vol C Tables 4.2.6.8 and 6.1.1.4'
O O 0.0106 0.0060 'International Tables Vol C Tables 4.2.6.8 and 6.1.1.4'

loop_
_geom_angle_atom_site_label_1
_geom_angle_atom_site_label_2
_geom_angle_atom_site_label_3
_geom_angle_site_symmetry_1
_geom_angle_site_symmetry_3
_geom_angle
_geom_angle_publ_flag
O2 C1 O1 . . 121.95(16) ?
O2 C1 C2 . . 120.11(16) ?
O1 C1 C2 . . 117.93(15) ?
C3 C2 C7 . . 117.80(15) ?
C3 C2 C1 . . 120.66(15) ?
C7 C2 C1 . . 121.53(15) ?
C4 C3 C2 . . 121.05(17) ?
C4 C3 H3A . . 119.5 ?
C2 C3 H3A . . 119.5 ?
C5 C4 C3 . . 120.47(18) ?
C5 C4 H4A . . 119.8 ?
C3 C4 H4A . . 119.8 ?
O3 C5 C4 . . 117.57(17) ?
O3 C5 C6 . . 123.22(17) ?
C4 C5 C6 . . 119.21(17) ?
C7 C6 C5 . . 119.93(16) ?
C7 C6 H6A . . 120.0 ?
C5 C6 H6A . . 120.0 ?
C6 C7 C2 . . 121.50(16) ?
C6 C7 H7A . . 119.3 ?
C2 C7 H7A . . 119.3 ?
C5 O3 H3B . . 109.5 ?
C11 C8 H8A . . 109.5 ?
C11 C8 H8B . . 109.5 ?
H8A C8 H8B . . 109.5 ?
C11 C8 H8C . . 109.5 ?
H8A C8 H8C . . 109.5 ?
H8B C8 H8C . . 109.5 ?
C11 C9 H9A . . 109.5 ?
C11 C9 H9B . . 109.5 ?
H9A C9 H9B . . 109.5 ?
C11 C9 H9C . . 109.5 ?
H9A C9 H9C . . 109.5 ?
H9B C9 H9C . . 109.5 ?
C11 C10 H10A . . 109.5 ?
C11 C10 H10B . . 109.5 ?
H10A C10 H10B . . 109.5 ?
C11 C10 H10C . . 109.5 ?
H10A C10 H10C . . 109.5 ?
H10B C10 H10C . . 109.5 ?
N1 C11 C10 . . 107.33(16) ?
N1 C11 C8 . . 106.78(18) ?
C10 C11 C8 . . 110.92(19) ?
N1 C11 C9 . . 107.08(19) ?
C10 C11 C9 . . 112.0(2) ?
C8 C11 C9 . . 112.4(2) ?
C11 N1 H1 . . 113.0(13) ?
C11 N1 H2 . . 111.4(13) ?
H1 N1 H2 . . 111.9(19) ?
C11 N1 H3 . . 110.4(12) ?
H1 N1 H3 . . 106.4(18) ?
H2 N1 H3 . . 103.3(18) ?

loop_
_geom_bond_atom_site_label_1
_geom_bond_atom_site_label_2
_geom_bond_site_symmetry_2
_geom_bond_distance
_geom_bond_publ_flag
C1 O2 . 1.255(2) ?
C1 O1 . 1.272(2) ?
C1 C2 . 1.493(2) ?
C2 C3 . 1.388(2) ?
C2 C7 . 1.394(2) ?
C3 C4 . 1.386(3) ?
C3 H3A . 0.9300 ?
C4 C5 . 1.384(3) ?
C4 H4A . 0.9300 ?
C5 O3 . 1.358(2) ?
C5 C6 . 1.388(3) ?
C6 C7 . 1.383(3) ?
C6 H6A . 0.9300 ?
C7 H7A . 0.9300 ?
O3 H3B . 0.8200 ?
C8 C11 . 1.527(3) ?
C8 H8A . 0.9600 ?
C8 H8B . 0.9600 ?
C8 H8C . 0.9600 ?
C9 C11 . 1.527(3) ?
C9 H9A . 0.9600 ?
C9 H9B . 0.9600 ?
C9 H9C . 0.9600 ?
C10 C11 . 1.520(3) ?
C10 H10A . 0.9600 ?
C10 H10B . 0.9600 ?
C10 H10C . 0.9600 ?
C11 N1 . 1.515(2) ?
N1 H1 . 0.92(2) ?
N1 H2 . 0.87(2) ?
N1 H3 . 0.94(2) ?

loop_
_geom_hbond_atom_site_label_D
_geom_hbond_atom_site_label_H
_geom_hbond_atom_site_label_A
_geom_hbond_site_symmetry_A
_geom_hbond_distance_DH
_geom_hbond_distance_HA
_geom_hbond_distance_DA
_geom_hbond_angle_DHA
O3 H3B O1 2_545 0.82 1.83 2.621(2) 163
N1 H1 O2 3_676 0.92(2) 1.93(2) 2.835(2) 168.2(18)
N1 H3 O2 . 0.94(2) 1.93(2) 2.842(2) 162.2(18)
N1 H2 O1 1_655 0.87(2) 1.92(3) 2.796(2) 174.7(19)

loop_
_cod_related_entry_id
_cod_related_entry_database
_cod_related_entry_code
1 ChemSpider 30656120
